data_9005687
loop_
_publ_author_name
'Ertl, A.'
'Schuster, R.'
'Prowatke, S.'
'Brandstatter, F.'
'Ludwig, T.'
'Bernhardt, H. J.'
'Koller, F.'
'Hughes, J. M.'

_publ_section_title
;
 Mn-rich tourmaline and fluorapatite in a Variscan pegmatite
 from Eibenstein an der Thaya, Bohemian massif, Lower Austria
;
_journal_name_full 'European Journal of Mineralogy'
_journal_page_first 551
_journal_page_last 560
_journal_paper_doi 10.1127/0935-1221/2004/0016-0551
_journal_volume 16
_journal_year 2004
_chemical_compound_source 'Eibenstein an der Thaya, Bohemian massif, Lower Austria'
_chemical_formula_sum
;Al7.68 B3 Ca0.03 F0.54 Fe0.06 H3.37 K0.01 Li0.54 Mn0.93 Na0.84 O30.46 Si5.76
 Ti0.03
;
_chemical_name_mineral Olenite
_space_group_IT_number 160
_symmetry_space_group_name_Hall 'R 3 -2"'
_symmetry_space_group_name_H-M 'R 3 m :H'
_cell_angle_alpha 90
_cell_angle_beta 90
_cell_angle_gamma 120
_cell_formula_units_Z 3
_cell_length_a 15.9158
_cell_length_b 15.9158
_cell_length_c 7.1201
_cell_volume 1561.974
_database_code_amcsd 0007078
_exptl_crystal_density_diffrn 3.135
_cod_original_sg_symbol_H-M 'R 3 m'
_cod_original_formula_sum 'Na.84 Ca.03 K.01 Al7.68 Mn.93 Li.54 Fe.06 Ti.03 Si5.76 B3 F.54 O30.46 H3.37'
_cod_database_code 9005687

loop_
_space_group_symop_operation_xyz
x,y,z
2/3+x,1/3+y,1/3+z
1/3+x,2/3+y,2/3+z
x,x-y,z
2/3+x,1/3+x-y,1/3+z
1/3+x,2/3+x-y,2/3+z
-y,-x,z
2/3-y,1/3-x,1/3+z
1/3-y,2/3-x,2/3+z
-x+y,y,z
2/3-x+y,1/3+y,1/3+z
1/3-x+y,2/3+y,2/3+z
-y,x-y,z
2/3-y,1/3+x-y,1/3+z
1/3-y,2/3+x-y,2/3+z
-x+y,-x,z
2/3-x+y,1/3-x,1/3+z
1/3-x+y,2/3-x,2/3+z

loop_
_atom_site_label
_atom_site_fract_x
_atom_site_fract_y
_atom_site_fract_z
_atom_site_occupancy
_atom_site_U_iso_or_equiv
_atom_site_type_symbol
_atom_site_attached_hydrogens
NaX 0.00000 0.00000 0.25000 0.84000 0.02760 Na 0
CaX 0.00000 0.00000 0.25000 0.03000 0.02760 Ca 0
KX 0.00000 0.00000 0.25000 0.01000 0.02760 K 0
AlY 0.12372 0.06186 -0.35370 0.48000 0.01130 Al 0
Mn2+Y 0.12372 0.06186 -0.35370 0.31000 0.01130 Mn 0
LiY 0.12372 0.06186 -0.35370 0.18000 0.01130 Li 0
Fe2+Y 0.12372 0.06186 -0.35370 0.02000 0.01130 Fe 0
TiY 0.12372 0.06186 -0.35370 0.01000 0.01130 Ti 0
AlZ 0.29774 0.26107 -0.36940 1.00000 0.00761 Al 0
SiT 0.19196 0.19001 0.01960 0.96000 0.00663 Si 0
AlT 0.19196 0.19001 0.01960 0.04000 0.00663 Al 0
B 0.10984 0.21968 0.47360 1.00000 0.00820 B 0
F1 0.00000 0.00000 -0.20030 0.54000 0.04300 F 0
O-H1 0.00000 0.00000 -0.20030 0.37000 0.04300 O 1
O1 0.00000 0.00000 -0.20030 0.09000 0.04300 O 0
O2 0.06110 0.12220 0.50220 1.00000 0.02130 O 0
O3V 0.26752 0.13376 -0.47150 1.00000 0.01280 O 0
O4 0.09337 0.18674 0.09060 1.00000 0.01060 O 0
O5 0.18708 0.09354 0.11300 1.00000 0.01140 O 0
O6 0.19707 0.18690 -0.20570 1.00000 0.00980 O 0
O7 0.28589 0.28612 0.09930 1.00000 0.00830 O 0
O8 0.20995 0.27077 0.46010 1.00000 0.01010 O 0
H3V 0.26700 0.13350 0.41600 1.00000 0.01700 H 0

loop_
_cod_changelog_entry_id
_cod_changelog_entry_author
_cod_changelog_entry_date
_cod_changelog_entry_text
1
;cod-tools version 3.8.0
Id: cif_guess_AMCSD_atom_types 9581 2023-05-17 12:35:41Z saulius
;
2023-05-18T11:39:36+03:00
;Derived atom types and hydrogen counts
from atom names that follow the AMCSD naming convention
(Wat == water, O-H == hydroxyl).
;

loop_
_cod_related_entry_id
_cod_related_entry_database
_cod_related_entry_code
1 AMCSD 0007078
